data_4511685
loop_
_publ_author_name
'Santos, Ol\'impia M. M.'
'Silva, Douglas M.'
'Martins, Felipe T.'
'Legendre, Alexandre O.'
'Azarias, Lilian C.'
'Rosa, Iara M. L.'
'Neves, Person P.'
'de Araujo, Magali B.'
'Doriguetto, Antonio C.'

_publ_section_title
;
 Protonation Pattern, Tautomerism, Conformerism, and Physicochemical
 Analysis in New Crystal Forms of the Antibiotic Doxycycline
;
_journal_issue 8
_journal_name_full 'Crystal Growth &amp; Design'
_journal_page_first 3711
_journal_paper_doi 10.1021/cg500877z
_journal_volume 14
_journal_year 2014
_chemical_absolute_configuration ad
_chemical_compound_source 'Synthetic Product'
_chemical_formula_moiety '2(C22 H25 N2 O8) 1+, 2(N1 O3) 1-, 1(O1 H2)'
_chemical_formula_sum 'C44 H52 N6 O23'
_chemical_formula_weight 1032.92
_chemical_melting_point 397
_chemical_name_common 'doxycycline nitrate salt hemihydrate'
_chemical_name_systematic
;
2-Naphthacenecarboxamide, 4-(dimethylamino)-1,4,4a,5,5a,6,11,12a-
octahydro-3,5,10,12,12a-pentahydroxy-6-methyl-1,11-dioxo-,
nitrate, hemihydrate, (4S,4aR,5S,5aR,6R,12aS)- (9CI)
;
_space_group_crystal_system triclinic
_space_group_IT_number 1
_space_group_name_Hall 'P 1'
_space_group_name_H-M_alt 'P 1'
_symmetry_space_group_name_Hall 'P 1'
_symmetry_space_group_name_H-M 'P 1'
_atom_sites_solution_hydrogens mixed
_atom_sites_solution_primary direct
_atom_sites_solution_secondary difmap
_audit_creation_date 2013-11-25T20:05:55-00:00
_audit_creation_method 'WinGX routine CIF_UPDATE'
_cell_angle_alpha 77.872(2)
_cell_angle_beta 87.581(2)
_cell_angle_gamma 74.133(3)
_cell_formula_units_Z 1
_cell_length_a 8.0679(2)
_cell_length_b 8.9156(3)
_cell_length_c 16.6791(5)
_cell_measurement_reflns_used 14756
_cell_measurement_temperature 293(2)
_cell_measurement_theta_max 66.2657
_cell_measurement_theta_min 2.7078
_cell_measurement_wavelength 1.5418
_cell_volume 1128.11(6)
_computing_cell_refinement
;
        CrysAlisPro, Oxford Diffraction Ltd.,
        Version 1.171.33.55 (release 05-01-2010 CrysAlis171 .NET)
        (compiled Jan  5 2010,16:28:46)
;
_computing_data_collection
;
        CrysAlisPro, Oxford Diffraction Ltd.,
        Version 1.171.33.55 (release 05-01-2010 CrysAlis171 .NET)
        (compiled Jan  5 2010,16:28:46)
;
_computing_data_reduction
;
        CrysAlisPro, Oxford Diffraction Ltd.,
        Version 1.171.33.55 (release 05-01-2010 CrysAlis171 .NET)
        (compiled Jan  5 2010,16:28:46)
;
_computing_molecular_graphics 'Ortep-3 for Windows (Farrugia, 1997); Mercury (Bruno et al. 2002)'
_computing_publication_material 'WinGX publication routines (Farrugia, 1999); enCIFer (Allen et al., 2004)'
_computing_structure_refinement 'SHELXL-2013 (Sheldrick, 2013)'
_diffrn_ambient_temperature 293(2)
_diffrn_detector_area_resol_mean 10.4186
_diffrn_measured_fraction_theta_full 0.985
_diffrn_measured_fraction_theta_max 0.986
_diffrn_measurement_device_type 'Xcalibur, Atlas, Gemini ultra'
_diffrn_measurement_method '\w scans'
_diffrn_orient_matrix_UB_11 -0.0146529
_diffrn_orient_matrix_UB_12 0.0642434
_diffrn_orient_matrix_UB_13 0.0795868
_diffrn_orient_matrix_UB_21 0.044024
_diffrn_orient_matrix_UB_22 -0.1718487
_diffrn_orient_matrix_UB_23 0.0507716
_diffrn_orient_matrix_UB_31 0.1930416
_diffrn_orient_matrix_UB_32 -0.0070718
_diffrn_orient_matrix_UB_33 -0.0039642
_diffrn_radiation_monochromator mirror
_diffrn_radiation_type CuK\a
_diffrn_radiation_wavelength 1.5418
_diffrn_reflns_av_R_equivalents 0.0283
_diffrn_reflns_av_unetI/netI 0.0220
_diffrn_reflns_Laue_measured_fraction_full 0.985
_diffrn_reflns_Laue_measured_fraction_max 0.986
_diffrn_reflns_limit_h_max 9
_diffrn_reflns_limit_h_min -8
_diffrn_reflns_limit_k_max 10
_diffrn_reflns_limit_k_min -10
_diffrn_reflns_limit_l_max 19
_diffrn_reflns_limit_l_min -19
_diffrn_reflns_number 21480
_diffrn_reflns_point_group_measured_fraction_max 0.952
_diffrn_reflns_theta_full 66.400
_diffrn_reflns_theta_max 66.370
_diffrn_reflns_theta_min 2.710
_exptl_absorpt_coefficient_mu 1.065
_exptl_absorpt_correction_T_max 1
_exptl_absorpt_correction_T_min 0.93821
_exptl_absorpt_correction_type multi-scan
_exptl_absorpt_process_details
;
        CrysAlisPro, Oxford Diffraction Ltd.,
        Version 1.171.33.55 (release 05-01-2010 CrysAlis171 .NET)
        (compiled Jan  5 2010,16:28:46)
        Empirical absorption correction using spherical harmonics,
 implemented in SCALE3 ABSPACK scaling algorithm.
;
_exptl_crystal_colour 'pale yellow'
_exptl_crystal_density_diffrn 1.520
_exptl_crystal_density_method 'not measured'
_exptl_crystal_description prism
_exptl_crystal_F_000 542
_exptl_crystal_size_max 0.30
_exptl_crystal_size_mid 0.19
_exptl_crystal_size_min 0.15
_refine_diff_density_max 0.441
_refine_diff_density_min -0.296
_refine_diff_density_rms 0.041
_refine_ls_abs_structure_details
;
 Flack x determined using 3269 quotients [(I+)-(I-)]/[(I+)+(I-)]
 (Parsons and Flack (2004), Acta Cryst. A60, s61).
;
_refine_ls_abs_structure_Flack 0.03(6)
_refine_ls_extinction_method none
_refine_ls_goodness_of_fit_ref 1.027
_refine_ls_hydrogen_treatment constr
_refine_ls_matrix_type full
_refine_ls_number_parameters 662
_refine_ls_number_reflns 7575
_refine_ls_number_restraints 3
_refine_ls_restrained_S_all 1.027
_refine_ls_R_factor_all 0.0369
_refine_ls_R_factor_gt 0.0332
_refine_ls_shift/su_max 0.000
_refine_ls_shift/su_mean 0.000
_refine_ls_structure_factor_coef Fsqd
_refine_ls_weighting_details 'w=1/[\s^2^(Fo^2^)+(0.0542P)^2^+0.2565P] where P=(Fo^2^+2Fc^2^)/3'
_refine_ls_weighting_scheme calc
_refine_ls_wR_factor_gt 0.0840
_refine_ls_wR_factor_ref 0.0867
_reflns_Friedel_coverage 0.931
_reflns_Friedel_fraction_full 0.918
_reflns_Friedel_fraction_max 0.918
_reflns_number_gt 7093
_reflns_number_total 7575
_reflns_threshold_expression 'I > 2\s(I)'
_cod_data_source_file cg500877z_si_002.cif
_cod_data_source_block doxinitrate
_cod_depositor_comments 'Adding full bibliography for 4511685--4511687.cif.'
_cod_database_code 4511685

loop_
_space_group_symop_operation_xyz
'x, y, z'

loop_
_atom_site_label
_atom_site_type_symbol
_atom_site_fract_x
_atom_site_fract_y
_atom_site_fract_z
_atom_site_U_iso_or_equiv
_atom_site_adp_type
_atom_site_occupancy
_atom_site_site_symmetry_order
_atom_site_calc_flag
_atom_site_refinement_flags_posn
_atom_site_refinement_flags_adp
_atom_site_refinement_flags_occupancy
_atom_site_disorder_assembly
_atom_site_disorder_group
C1 C 0.0878(4) 0.9238(4) 0.7053(2) 0.0291(7) Uani 1 1 d . . . A 1
C2 C 0.0352(4) 0.8351(4) 0.7754(2) 0.0317(7) Uani 1 1 d . . . A 1
H2 H -0.0143 0.8837 0.8180 0.038 Uiso 1 1 calc R U . A 1
C3 C 0.0570(4) 0.6752(4) 0.7811(2) 0.0311(7) Uani 1 1 d . . . A 1
H3 H 0.0250 0.6151 0.8288 0.037 Uiso 1 1 calc R U . A 1
C4 C 0.1267(4) 0.6003(4) 0.7164(2) 0.0271(7) Uani 1 1 d . . . A 1
H4 H 0.1392 0.4919 0.7214 0.032 Uiso 1 1 calc R U . A 1
C5 C 0.1769(4) 0.6868(4) 0.64551(19) 0.0249(7) Uani 1 1 d . . . A 1
C6 C 0.1632(4) 0.8499(4) 0.6411(2) 0.0258(6) Uani 1 1 d . . . A 1
C7 C 0.2335(4) 0.6165(4) 0.5694(2) 0.0263(7) Uani 1 1 d . . . A 1
H7 H 0.1376 0.6627 0.5298 0.032 Uiso 1 1 calc R U . A 1
C8 C 0.3870(4) 0.6748(4) 0.52979(18) 0.0224(6) Uani 1 1 d . . . A 1
H8 H 0.4823 0.6370 0.5699 0.027 Uiso 1 1 calc R U . A 1
C9 C 0.3357(4) 0.8562(4) 0.51191(19) 0.0237(6) Uani 1 1 d . . . A 1
C10 C 0.2295(4) 0.9395(4) 0.56985(19) 0.0260(7) Uani 1 1 d . . . A 1
C11 C 0.4506(4) 0.6106(3) 0.45235(18) 0.0233(6) Uani 1 1 d . . . A 1
H11 H 0.3512 0.6178 0.4185 0.028 Uiso 1 1 calc R U . A 1
C12 C 0.5697(4) 0.7021(4) 0.40116(18) 0.0224(6) Uani 1 1 d . . . A 1
H12 H 0.6669 0.6953 0.4363 0.027 Uiso 1 1 calc R U . A 1
C13 C 0.4742(4) 0.8777(4) 0.37276(19) 0.0240(6) Uani 1 1 d . . . A 1
C14 C 0.3841(4) 0.9458(4) 0.44331(19) 0.0240(6) Uani 1 1 d . . . A 1
C15 C 0.6423(4) 0.6254(4) 0.32760(19) 0.0227(6) Uani 1 1 d . . . A 1
H15 H 0.6089 0.5254 0.3377 0.027 Uiso 1 1 calc R U . A 1
C16 C 0.5661(4) 0.7130(4) 0.24247(19) 0.0250(6) Uani 1 1 d . . . A 1
C17 C 0.3955(4) 0.8189(4) 0.24079(19) 0.0255(7) Uani 1 1 d . . . A 1
C18 C 0.3383(4) 0.8937(4) 0.30689(19) 0.0259(7) Uani 1 1 d . . . A 1
C19 C 0.2606(5) 0.4370(4) 0.5858(2) 0.0375(8) Uani 1 1 d . . . A 1
H19A H 0.2952 0.3991 0.5363 0.056 Uiso 1 1 calc R U . A 1
H19C H 0.1550 0.4124 0.6043 0.056 Uiso 1 1 calc R U . A 1
H19B H 0.3487 0.3863 0.6273 0.056 Uiso 1 1 calc R U . A 1
C21 C 0.9242(5) 0.7004(4) 0.3245(2) 0.0358(8) Uani 1 1 d . . . A 1
H21A H 0.8735 0.7928 0.2832 0.054 Uiso 1 1 calc R U . A 1
H21B H 1.0445 0.6616 0.3137 0.054 Uiso 1 1 calc R U . A 1
H21C H 0.9112 0.7283 0.3774 0.054 Uiso 1 1 calc R U . A 1
C22 C 0.9135(5) 0.4284(4) 0.3865(2) 0.0363(8) Uani 1 1 d . . . A 1
H22B H 0.8549 0.3488 0.3849 0.054 Uiso 1 1 calc R U . A 1
H22C H 0.9014 0.4546 0.4398 0.054 Uiso 1 1 calc R U . A 1
H22A H 1.0335 0.3881 0.3756 0.054 Uiso 1 1 calc R U . A 1
C20 C 0.2754(4) 0.8439(4) 0.17441(19) 0.0269(7) Uani 1 1 d . . . A 1
N1 N 0.8367(3) 0.5743(3) 0.32319(16) 0.0253(6) Uani 1 1 d . . . A 1
H1A H 0.8630 0.5436 0.2700 0.030 Uiso 1 1 calc R U . A 1
N2 N 0.3153(4) 0.7861(4) 0.10830(17) 0.0334(7) Uani 1 1 d . . . A 1
H2A H 0.2377 0.8020 0.0713 0.050 Uiso 1 1 calc R U . A 1
H2B H 0.4191 0.7320 0.1017 0.050 Uiso 1 1 calc R U . A 1
O1 O 0.0661(3) 1.0812(3) 0.70266(15) 0.0373(6) Uani 1 1 d . . . A 1
H1 H 0.1010 1.1221 0.6589 0.056 Uiso 1 1 calc R U . A 1
O2 O 0.1949(3) 1.0905(3) 0.55915(14) 0.0342(5) Uani 1 1 d . . . A 1
O3 O 0.3503(3) 1.1031(3) 0.42931(14) 0.0325(5) Uani 1 1 d . . . A 1
H3A H 0.2971 1.1359 0.4680 0.049 Uiso 1 1 calc R U . A 1
O4 O 0.5466(3) 0.4477(2) 0.47630(13) 0.0293(5) Uani 1 1 d . . . A 1
H4A H 0.5296 0.3978 0.4429 0.044 Uiso 1 1 calc R U . A 1
O5 O 0.5985(3) 0.9570(2) 0.33708(14) 0.0284(5) Uani 1 1 d . . . A 1
H5 H 0.5641 1.0518 0.3386 0.043 Uiso 1 1 calc R U . A 1
O6 O 0.1856(3) 0.9751(3) 0.31316(14) 0.0342(5) Uani 1 1 d . . . A 1
O7 O 0.6445(3) 0.6732(3) 0.18200(13) 0.0317(5) Uani 1 1 d . . . A 1
O8 O 0.1165(3) 0.9251(3) 0.18168(14) 0.0327(5) Uani 1 1 d . . . A 1
H8A H 0.1055 0.9529 0.2259 0.049 Uiso 1 1 calc R U . A 1
C1' C 0.7514(4) 0.7562(4) 0.6035(2) 0.0320(8) Uani 1 1 d . . . B 1
C2' C 0.7304(5) 0.9184(5) 0.5733(2) 0.0398(9) Uani 1 1 d . . . B 1
H2' H 0.7784 0.9535 0.5236 0.048 Uiso 1 1 calc R U . B 1
C3' C 0.6376(5) 1.0262(5) 0.6180(2) 0.0406(9) Uani 1 1 d . . . B 1
H3' H 0.6255 1.1345 0.5987 0.049 Uiso 1 1 calc R U . B 1
C4' C 0.5609(5) 0.9753(4) 0.6923(2) 0.0355(8) Uani 1 1 d . . . B 1
H4' H 0.4961 1.0501 0.7207 0.043 Uiso 1 1 calc R U . B 1
C5' C 0.5813(4) 0.8149(4) 0.7232(2) 0.0277(7) Uani 1 1 d . . . B 1
C6' C 0.6826(4) 0.7024(4) 0.6800(2) 0.0263(7) Uani 1 1 d . . . B 1
C7' C 0.4890(4) 0.7543(4) 0.7996(2) 0.0278(7) Uani 1 1 d . . . B 1
H7' H 0.3919 0.7241 0.7805 0.033 Uiso 1 1 calc R U . B 1
C8' C 0.6085(4) 0.6006(4) 0.85003(19) 0.0231(6) Uani 1 1 d . . . B 1
H8' H 0.7127 0.6263 0.8642 0.028 Uiso 1 1 calc R U . B 1
C9' C 0.6622(4) 0.4789(4) 0.79602(19) 0.0231(6) Uani 1 1 d . . . B 1
C10' C 0.7151(4) 0.5319(4) 0.71301(19) 0.0256(7) Uani 1 1 d . . . B 1
C11' C 0.5264(4) 0.5396(4) 0.93091(18) 0.0233(6) Uani 1 1 d . . . B 1
H11' H 0.4025 0.5615 0.9207 0.028 Uiso 1 1 calc R U . B 1
C12' C 0.5975(4) 0.3596(4) 0.96515(19) 0.0222(6) Uani 1 1 d . . . B 1
H12' H 0.7189 0.3387 0.9804 0.027 Uiso 1 1 calc R U . B 1
C13' C 0.5876(4) 0.2610(4) 0.90153(19) 0.0241(6) Uani 1 1 d . . . B 1
C14' C 0.6627(4) 0.3238(4) 0.8213(2) 0.0248(7) Uani 1 1 d . . . B 1
C15' C 0.4987(4) 0.3148(4) 1.04333(19) 0.0249(7) Uani 1 1 d . . . B 1
H15' H 0.4405 0.4170 1.0580 0.030 Uiso 1 1 calc R U . B 1
C16' C 0.3541(4) 0.2389(4) 1.03529(19) 0.0245(7) Uani 1 1 d . . . B 1
C17' C 0.2969(4) 0.2334(4) 0.95735(19) 0.0244(6) Uani 1 1 d . . . B 1
C18' C 0.4000(4) 0.2599(3) 0.88571(19) 0.0221(6) Uani 1 1 d . . . B 1
C19' C 0.4123(5) 0.8808(4) 0.8498(2) 0.0363(8) Uani 1 1 d . . . B 1
10A' H 0.3565 0.8354 0.8969 0.054 Uiso 1 1 calc R U . B 1
10B' H 0.3297 0.9681 0.8167 0.054 Uiso 1 1 calc R U . B 1
10C' H 0.5025 0.9186 0.8673 0.054 Uiso 1 1 calc R U . B 1
C21' C 0.7265(5) 0.3006(5) 1.1437(2) 0.0365(8) Uani 1 1 d . . . B 1
22B' H 0.6662 0.4090 1.1450 0.055 Uiso 1 1 calc R U . B 1
22C' H 0.8178 0.2991 1.1048 0.055 Uiso 1 1 calc R U . B 1
22A' H 0.7740 0.2465 1.1971 0.055 Uiso 1 1 calc R U . B 1
C22' C 0.6946(5) 0.0488(4) 1.1162(2) 0.0359(8) Uani 1 1 d . . . B 1
21A' H 0.6139 -0.0022 1.1009 0.054 Uiso 1 1 calc R U . B 1
21C' H 0.7432 -0.0063 1.1694 0.054 Uiso 1 1 calc R U . B 1
21B' H 0.7849 0.0463 1.0768 0.054 Uiso 1 1 calc R U . B 1
C20' C 0.1390(4) 0.1902(4) 0.9532(2) 0.0282(7) Uani 1 1 d . . . B 1
N1' N 0.6039(3) 0.2184(3) 1.11892(16) 0.0284(6) Uani 1 1 d . . . B 1
H1A' H 0.5213 0.2134 1.1636 0.034 Uiso 1 1 calc R U . B 1
O8' O 0.0577(3) 0.1534(3) 1.02051(15) 0.0366(6) Uani 1 1 d . . . B 1
H8A' H 0.1110 0.1599 1.0598 0.055 Uiso 1 1 calc R U . B 1
O1' O 0.8372(3) 0.6532(3) 0.55688(14) 0.0360(6) Uani 1 1 d . . . B 1
H1' H 0.8408 0.5617 0.5804 0.054 Uiso 1 1 calc R U . B 1
O2' O 0.7867(3) 0.4318(3) 0.67005(14) 0.0335(5) Uani 1 1 d . . . B 1
O3' O 0.7253(3) 0.2100(3) 0.77916(14) 0.0312(5) Uani 1 1 d . . . B 1
H3A' H 0.7631 0.2482 0.7355 0.047 Uiso 1 1 calc R U . B 1
O4' O 0.5483(3) 0.6210(3) 0.99297(14) 0.0302(5) Uani 1 1 d . . . B 1
H4A' H 0.6403 0.6440 0.9867 0.045 Uiso 1 1 calc R U . B 1
O5' O 0.6856(3) 0.1036(3) 0.93635(14) 0.0307(5) Uani 1 1 d . . . B 1
H5' H 0.7060 0.0502 0.9008 0.046 Uiso 1 1 calc R U . B 1
O6' O 0.3510(3) 0.2694(3) 0.81533(13) 0.0286(5) Uani 1 1 d . . . B 1
O7' O 0.2833(3) 0.1938(3) 1.10108(14) 0.0345(5) Uani 1 1 d . . . B 1
N2' N 0.0694(4) 0.1854(4) 0.88486(19) 0.0352(7) Uani 1 1 d . . . B 1
H2A' H -0.0255 0.1589 0.8857 0.053 Uiso 1 1 calc R U . B 1
H2B' H 0.1185 0.2088 0.8389 0.053 Uiso 1 1 calc R U . B 1
O9 O 0.3174(3) 1.4552(3) 0.32783(18) 0.0450(7) Uani 1 1 d . . . C 1
O10 O 0.5635(3) 1.2839(3) 0.32648(14) 0.0321(5) Uani 1 1 d . . . C 1
O11 O 0.3630(3) 1.3035(3) 0.23983(15) 0.0396(6) Uani 1 1 d . . . C 1
N3 N 0.4147(3) 1.3491(3) 0.29778(16) 0.0271(6) Uani 1 1 d . . . C 1
O12 O 1.0055(3) 0.4417(4) 0.19878(15) 0.0437(7) Uani 1 1 d G . . D 1
H12B H 1.1308 0.3909 0.2072 0.066 Uiso 1 1 d G U . D 1
H12A H 0.9996 0.4961 0.1448 0.066 Uiso 1 1 d G U . D 1
N4 N 0.9639(10) 0.7266(12) 0.9891(4) 0.045(2) Uiso 0.598(8) 1 d . . P E 2
O13 O 0.8180(9) 0.7631(7) 0.9546(3) 0.0403(15) Uiso 0.598(8) 1 d . . P E 2
O14 O 1.0502(6) 0.8157(6) 0.9865(3) 0.0469(15) Uiso 0.598(8) 1 d . . P E 2
O15 O 1.0191(9) 0.5798(8) 1.0262(4) 0.0611(18) Uiso 0.598(8) 1 d . . P E 2
N4' N 0.9699(11) 0.6702(15) 0.9962(5) 0.029(2) Uiso 0.402(8) 1 d . . P E 3
O13' O 0.868(2) 0.7742(16) 0.9584(8) 0.079(4) Uiso 0.402(8) 1 d . . P E 3
O14' O 1.1253(14) 0.6476(13) 1.0142(6) 0.080(3) Uiso 0.402(8) 1 d . . P E 3
O15' O 0.9240(11) 0.5418(9) 1.0215(5) 0.053(2) Uiso 0.402(8) 1 d . . P E 3

loop_
_atom_site_aniso_label
_atom_site_aniso_U_11
_atom_site_aniso_U_22
_atom_site_aniso_U_33
_atom_site_aniso_U_23
_atom_site_aniso_U_13
_atom_site_aniso_U_12
C1 0.0231(17) 0.0321(18) 0.0305(17) -0.0072(14) 0.0022(13) -0.0046(13)
C2 0.0247(18) 0.042(2) 0.0275(17) -0.0098(15) 0.0063(13) -0.0064(14)
C3 0.0194(17) 0.044(2) 0.0290(17) -0.0015(15) 0.0028(13) -0.0114(14)
C4 0.0209(16) 0.0285(17) 0.0323(17) -0.0034(14) 0.0010(13) -0.0098(13)
C5 0.0154(15) 0.0305(17) 0.0271(16) -0.0034(13) -0.0008(12) -0.0052(12)
C6 0.0201(16) 0.0281(16) 0.0258(15) -0.0040(12) 0.0011(12) -0.0023(12)
C7 0.0229(16) 0.0282(17) 0.0290(16) -0.0075(13) 0.0029(12) -0.0081(13)
C8 0.0235(16) 0.0228(15) 0.0205(14) -0.0031(12) -0.0013(12) -0.0064(12)
C9 0.0235(16) 0.0229(16) 0.0245(15) -0.0075(12) 0.0017(12) -0.0043(12)
C10 0.0276(18) 0.0225(16) 0.0268(16) -0.0046(13) 0.0009(13) -0.0052(13)
C11 0.0266(16) 0.0194(15) 0.0229(15) -0.0039(12) 0.0000(12) -0.0050(12)
C12 0.0217(16) 0.0233(16) 0.0225(14) -0.0049(12) -0.0005(11) -0.0063(12)
C13 0.0236(16) 0.0226(15) 0.0253(15) -0.0049(12) 0.0040(12) -0.0059(12)
C14 0.0236(16) 0.0203(15) 0.0279(16) -0.0058(12) 0.0006(12) -0.0048(12)
C15 0.0192(16) 0.0209(15) 0.0275(16) -0.0035(12) 0.0006(12) -0.0056(12)
C16 0.0248(17) 0.0233(15) 0.0284(16) -0.0072(13) 0.0015(13) -0.0078(12)
C17 0.0244(17) 0.0259(16) 0.0243(15) -0.0023(13) 0.0007(12) -0.0061(13)
C18 0.0265(17) 0.0226(15) 0.0258(15) -0.0006(13) 0.0049(12) -0.0058(13)
C19 0.038(2) 0.0323(19) 0.047(2) -0.0115(16) 0.0166(16) -0.0161(16)
C21 0.0241(18) 0.0349(19) 0.048(2) -0.0064(16) 0.0032(15) -0.0092(14)
C22 0.0265(18) 0.0339(19) 0.0390(19) 0.0004(15) 0.0013(14) 0.0014(14)
C20 0.0235(17) 0.0305(17) 0.0260(16) -0.0007(13) 0.0007(12) -0.0099(13)
N1 0.0210(13) 0.0260(14) 0.0264(13) -0.0055(11) 0.0024(10) -0.0027(10)
N2 0.0283(15) 0.0435(17) 0.0278(15) -0.0110(13) -0.0050(11) -0.0054(13)
O1 0.0468(16) 0.0277(13) 0.0357(13) -0.0099(10) 0.0133(11) -0.0067(11)
O2 0.0425(15) 0.0231(12) 0.0345(13) -0.0067(10) 0.0079(10) -0.0051(10)
O3 0.0443(15) 0.0205(11) 0.0308(12) -0.0051(9) 0.0109(10) -0.0070(10)
O4 0.0367(13) 0.0203(11) 0.0276(12) -0.0029(9) 0.0040(10) -0.0044(9)
O5 0.0307(13) 0.0215(11) 0.0335(12) -0.0053(10) 0.0083(9) -0.0095(9)
O6 0.0270(13) 0.0380(13) 0.0310(12) -0.0072(10) 0.0013(9) 0.0022(10)
O7 0.0298(13) 0.0359(12) 0.0245(11) -0.0078(10) 0.0023(9) 0.0002(10)
O8 0.0219(12) 0.0412(14) 0.0312(12) -0.0040(10) -0.0003(9) -0.0050(10)
C1' 0.0234(17) 0.045(2) 0.0290(17) -0.0053(15) -0.0044(14) -0.0131(15)
C2' 0.032(2) 0.054(2) 0.0339(19) 0.0056(17) -0.0034(15) -0.0233(18)
C3' 0.038(2) 0.036(2) 0.047(2) 0.0050(17) -0.0056(17) -0.0183(17)
C4' 0.031(2) 0.0292(18) 0.047(2) -0.0054(15) -0.0045(15) -0.0099(15)
C5' 0.0222(17) 0.0313(17) 0.0306(17) -0.0036(14) -0.0044(13) -0.0106(13)
C6' 0.0184(16) 0.0343(18) 0.0292(16) -0.0057(13) -0.0029(12) -0.0122(13)
C7' 0.0236(17) 0.0252(16) 0.0374(18) -0.0108(14) 0.0014(13) -0.0083(13)
C8' 0.0215(16) 0.0218(15) 0.0286(16) -0.0089(13) 0.0017(12) -0.0078(12)
C9' 0.0150(15) 0.0281(16) 0.0283(16) -0.0099(13) 0.0005(12) -0.0063(12)
C10' 0.0163(15) 0.0339(17) 0.0289(16) -0.0095(14) 0.0008(12) -0.0081(13)
C11' 0.0217(16) 0.0237(15) 0.0276(16) -0.0107(13) 0.0029(12) -0.0078(12)
C12' 0.0166(15) 0.0265(16) 0.0252(15) -0.0074(12) 0.0014(11) -0.0072(12)
C13' 0.0218(16) 0.0199(15) 0.0313(17) -0.0086(13) 0.0029(13) -0.0046(12)
C14' 0.0171(16) 0.0294(17) 0.0306(16) -0.0136(13) 0.0027(12) -0.0057(13)
C15' 0.0189(16) 0.0266(16) 0.0289(16) -0.0069(13) 0.0003(12) -0.0047(12)
C16' 0.0175(16) 0.0247(16) 0.0310(17) -0.0074(13) 0.0039(12) -0.0042(12)
C17' 0.0214(16) 0.0236(16) 0.0299(16) -0.0084(13) 0.0001(12) -0.0069(12)
C18' 0.0199(15) 0.0183(14) 0.0285(16) -0.0064(12) 0.0001(12) -0.0045(11)
C19' 0.035(2) 0.0272(18) 0.046(2) -0.0123(16) 0.0049(16) -0.0054(15)
C21' 0.0308(19) 0.054(2) 0.0305(18) -0.0137(16) -0.0012(14) -0.0177(16)
C22' 0.033(2) 0.0340(19) 0.0360(19) -0.0015(15) -0.0029(15) -0.0049(15)
C20' 0.0223(17) 0.0221(15) 0.0384(18) -0.0068(13) 0.0018(13) -0.0029(13)
N1' 0.0225(14) 0.0376(16) 0.0252(13) -0.0052(12) 0.0006(11) -0.0092(12)
O8' 0.0253(13) 0.0458(14) 0.0410(14) -0.0070(11) 0.0028(10) -0.0152(11)
O1' 0.0288(13) 0.0522(15) 0.0284(12) -0.0064(11) 0.0021(10) -0.0149(11)
O2' 0.0363(14) 0.0388(13) 0.0275(12) -0.0142(10) 0.0089(10) -0.0095(10)
O3' 0.0344(13) 0.0291(12) 0.0345(12) -0.0182(10) 0.0122(10) -0.0085(10)
O4' 0.0322(13) 0.0330(12) 0.0342(12) -0.0184(10) 0.0108(10) -0.0162(10)
O5' 0.0290(13) 0.0219(11) 0.0381(13) -0.0083(10) 0.0007(10) 0.0001(9)
O6' 0.0294(12) 0.0297(12) 0.0278(12) -0.0058(9) -0.0018(9) -0.0095(9)
O7' 0.0317(13) 0.0499(15) 0.0277(12) -0.0079(11) 0.0049(10) -0.0213(11)
N2' 0.0222(15) 0.0425(17) 0.0446(18) -0.0187(14) -0.0038(12) -0.0070(12)
O9 0.0319(14) 0.0440(15) 0.0661(18) -0.0342(14) 0.0027(12) -0.0052(11)
O10 0.0266(13) 0.0283(12) 0.0410(13) -0.0044(10) -0.0039(10) -0.0080(10)
O11 0.0297(13) 0.0566(16) 0.0385(14) -0.0250(12) 0.0022(10) -0.0103(12)
N3 0.0270(16) 0.0255(14) 0.0314(15) -0.0085(12) 0.0035(12) -0.0101(12)
O12 0.0274(14) 0.0640(18) 0.0341(13) -0.0145(13) 0.0008(10) 0.0000(12)

loop_
_geom_angle_atom_site_label_1
_geom_angle_atom_site_label_2
_geom_angle_atom_site_label_3
_geom_angle
O1 C1 C2 117.4(3)
O1 C1 C6 122.4(3)
C2 C1 C6 120.1(3)
C3 C2 C1 119.4(3)
C3 C2 H2 120.3
C1 C2 H2 120.3
C2 C3 C4 121.3(3)
C2 C3 H3 119.4
C4 C3 H3 119.4
C5 C4 C3 120.3(3)
C5 C4 H4 119.8
C3 C4 H4 119.8
C4 C5 C6 118.6(3)
C4 C5 C7 122.5(3)
C6 C5 C7 118.8(3)
C1 C6 C5 120.2(3)
C1 C6 C10 120.5(3)
C5 C6 C10 119.3(3)
C19 C7 C5 112.8(3)
C19 C7 C8 115.0(3)
C5 C7 C8 109.9(3)
C19 C7 H7 106.2
C5 C7 H7 106.2
C8 C7 H7 106.2
C9 C8 C11 111.3(2)
C9 C8 C7 108.7(2)
C11 C8 C7 113.1(2)
C9 C8 H8 107.9
C11 C8 H8 107.9
C7 C8 H8 107.9
C14 C9 C10 117.6(3)
C14 C9 C8 123.1(3)
C10 C9 C8 119.3(3)
O2 C10 C9 120.4(3)
O2 C10 C6 119.7(3)
C9 C10 C6 119.8(3)
O4 C11 C8 108.7(2)
O4 C11 C12 107.8(2)
C8 C11 C12 112.5(2)
O4 C11 H11 109.3
C8 C11 H11 109.3
C12 C11 H11 109.3
C13 C12 C11 110.5(2)
C13 C12 C15 111.2(2)
C11 C12 C15 110.8(2)
C13 C12 H12 108.1
C11 C12 H12 108.1
C15 C12 H12 108.1
O5 C13 C14 112.1(2)
O5 C13 C12 106.9(2)
C14 C13 C12 110.8(2)
O5 C13 C18 109.1(2)
C14 C13 C18 108.7(3)
C12 C13 C18 109.2(3)
O3 C14 C9 123.9(3)
O3 C14 C13 112.5(3)
C9 C14 C13 123.6(3)
N1 C15 C16 109.5(2)
N1 C15 C12 115.3(2)
C16 C15 C12 117.3(2)
N1 C15 H15 104.4
C16 C15 H15 104.4
C12 C15 H15 104.4
O7 C16 C17 125.2(3)
O7 C16 C15 118.1(3)
C17 C16 C15 116.0(3)
C18 C17 C16 120.2(3)
C18 C17 C20 118.2(3)
C16 C17 C20 121.5(3)
O6 C18 C17 123.4(3)
O6 C18 C13 119.7(3)
C17 C18 C13 116.8(3)
C7 C19 H19A 109.5
C7 C19 H19C 109.5
H19A C19 H19C 109.5
C7 C19 H19B 109.5
H19A C19 H19B 109.5
H19C C19 H19B 109.5
N1 C21 H21A 109.5
N1 C21 H21B 109.5
H21A C21 H21B 109.5
N1 C21 H21C 109.5
H21A C21 H21C 109.5
H21B C21 H21C 109.5
N1 C22 H22B 109.5
N1 C22 H22C 109.5
H22B C22 H22C 109.5
N1 C22 H22A 109.5
H22B C22 H22A 109.5
H22C C22 H22A 109.5
O8 C20 N2 117.8(3)
O8 C20 C17 118.3(3)
N2 C20 C17 123.8(3)
C21 N1 C22 110.8(3)
C21 N1 C15 115.5(3)
C22 N1 C15 111.8(2)
C21 N1 H1A 106.0
C22 N1 H1A 106.0
C15 N1 H1A 106.0
C20 N2 H2A 120.0
C20 N2 H2B 120.0
H2A N2 H2B 120.0
C1 O1 H1 109.5
C14 O3 H3A 109.5
C11 O4 H4A 109.5
C13 O5 H5 109.5
C20 O8 H8A 109.5
O1' C1' C2' 118.0(3)
O1' C1' C6' 121.5(3)
C2' C1' C6' 120.5(3)
C3' C2' C1' 119.2(3)
C3' C2' H2' 120.4
C1' C2' H2' 120.4
C2' C3' C4' 121.1(3)
C2' C3' H3' 119.5
C4' C3' H3' 119.5
C5' C4' C3' 120.4(4)
C5' C4' H4' 119.8
C3' C4' H4' 119.8
C4' C5' C6' 119.2(3)
C4' C5' C7' 122.4(3)
C6' C5' C7' 118.3(3)
C1' C6' C5' 119.5(3)
C1' C6' C10' 119.7(3)
C5' C6' C10' 120.8(3)
C5' C7' C19' 113.5(3)
C5' C7' C8' 109.8(3)
C19' C7' C8' 113.6(3)
C5' C7' H7' 106.5
C19' C7' H7' 106.5
C8' C7' H7' 106.5
C9' C8' C11' 113.6(2)
C9' C8' C7' 108.6(2)
C11' C8' C7' 112.1(3)
C9' C8' H8' 107.4
C11' C8' H8' 107.4
C7' C8' H8' 107.4
C14' C9' C10' 118.7(3)
C14' C9' C8' 123.3(3)
C10' C9' C8' 118.0(3)
O2' C10' C9' 120.4(3)
O2' C10' C6' 120.7(3)
C9' C10' C6' 118.9(3)
O4' C11' C8' 111.3(2)
O4' C11' C12' 107.7(2)
C8' C11' C12' 114.0(2)
O4' C11' H11' 107.9
C8' C11' H11' 107.9
C12' C11' H11' 107.9
C13' C12' C15' 112.2(2)
C13' C12' C11' 111.9(2)
C15' C12' C11' 108.2(2)
C13' C12' H12' 108.1
C15' C12' H12' 108.1
C11' C12' H12' 108.1
O5' C13' C14' 110.8(2)
O5' C13' C12' 105.0(2)
C14' C13' C12' 110.8(2)
O5' C13' C18' 109.2(2)
C14' C13' C18' 108.8(3)
C12' C13' C18' 112.1(2)
O3' C14' C9' 125.1(3)
O3' C14' C13' 111.8(3)
C9' C14' C13' 123.0(3)
N1' C15' C16' 107.2(3)
N1' C15' C12' 117.4(2)
C16' C15' C12' 117.1(3)
N1' C15' H15' 104.5
C16' C15' H15' 104.5
C12' C15' H15' 104.5
O7' C16' C17' 123.4(3)
O7' C16' C15' 115.7(3)
C17' C16' C15' 120.7(3)
C16' C17' C20' 117.6(3)
C16' C17' C18' 120.8(3)
C20' C17' C18' 121.5(3)
O6' C18' C17' 123.7(3)
O6' C18' C13' 119.8(3)
C17' C18' C13' 116.3(3)
C7' C19' 10A' 109.5
C7' C19' 10B' 109.5
10A' C19' 10B' 109.5
C7' C19' 10C' 109.5
10A' C19' 10C' 109.5
10B' C19' 10C' 109.5
N1' C21' 22B' 109.5
N1' C21' 22C' 109.5
22B' C21' 22C' 109.5
N1' C21' 22A' 109.5
22B' C21' 22A' 109.5
22C' C21' 22A' 109.5
N1' C22' 21A' 109.5
N1' C22' 21C' 109.5
21A' C22' 21C' 109.5
N1' C22' 21B' 109.5
21A' C22' 21B' 109.5
21C' C22' 21B' 109.5
O8' C20' N2' 116.8(3)
O8' C20' C17' 119.6(3)
N2' C20' C17' 123.7(3)
C22' N1' C21' 110.7(3)
C22' N1' C15' 115.8(3)
C21' N1' C15' 112.2(3)
C22' N1' H1A' 105.8
C21' N1' H1A' 105.8
C15' N1' H1A' 105.8
C20' O8' H8A' 109.5
C1' O1' H1' 109.5
C14' O3' H3A' 109.5
C11' O4' H4A' 109.5
C13' O5' H5' 109.5
C20' N2' H2A' 120.0
C20' N2' H2B' 120.0
H2A' N2' H2B' 120.0
O9 N3 O10 120.2(3)
O9 N3 O11 120.1(3)
O10 N3 O11 119.7(3)
H12B O12 H12A 102.2
O14 N4 O13 124.4(9)
O14 N4 O15 120.6(7)
O13 N4 O15 115.0(8)
O13' N4' O14' 134.3(15)
O13' N4' O15' 115.4(11)
O14' N4' O15' 110.1(11)

loop_
_geom_bond_atom_site_label_1
_geom_bond_atom_site_label_2
_geom_bond_distance
C1 O1 1.358(4)
C1 C2 1.388(5)
C1 C6 1.404(5)
C2 C3 1.371(5)
C2 H2 0.9300
C3 C4 1.405(5)
C3 H3 0.9300
C4 C5 1.380(4)
C4 H4 0.9300
C5 C6 1.414(5)
C5 C7 1.530(4)
C6 C10 1.456(4)
C7 C19 1.521(5)
C7 C8 1.542(4)
C7 H7 0.9800
C8 C9 1.522(4)
C8 C11 1.534(4)
C8 H8 0.9800
C9 C14 1.360(5)
C9 C10 1.450(4)
C10 O2 1.272(4)
C11 O4 1.427(4)
C11 C12 1.544(4)
C11 H11 0.9800
C12 C13 1.526(4)
C12 C15 1.546(4)
C12 H12 0.9800
C13 O5 1.422(4)
C13 C14 1.506(4)
C13 C18 1.542(5)
C14 O3 1.324(4)
C15 N1 1.512(4)
C15 C16 1.533(4)
C15 H15 0.9800
C16 O7 1.232(4)
C16 C17 1.438(4)
C17 C18 1.404(4)
C17 C20 1.443(4)
C18 O6 1.260(4)
C19 H19A 0.9600
C19 H19C 0.9600
C19 H19B 0.9600
C21 N1 1.486(4)
C21 H21A 0.9600
C21 H21B 0.9600
C21 H21C 0.9600
C22 N1 1.493(4)
C22 H22B 0.9600
C22 H22C 0.9600
C22 H22A 0.9600
C20 O8 1.303(4)
C20 N2 1.305(4)
N1 H1A 0.9800
N2 H2A 0.8600
N2 H2B 0.8600
O1 H1 0.8200
O3 H3A 0.8200
O4 H4A 0.8200
O5 H5 0.8200
O8 H8A 0.8200
C1' O1' 1.355(4)
C1' C2' 1.393(5)
C1' C6' 1.412(5)
C2' C3' 1.379(6)
C2' H2' 0.9300
C3' C4' 1.406(6)
C3' H3' 0.9300
C4' C5' 1.381(5)
C4' H4' 0.9300
C5' C6' 1.414(5)
C5' C7' 1.523(5)
C6' C10' 1.457(5)
C7' C19' 1.525(5)
C7' C8' 1.541(4)
C7' H7' 0.9800
C8' C9' 1.516(4)
C8' C11' 1.539(4)
C8' H8' 0.9800
C9' C14' 1.357(5)
C9' C10' 1.452(4)
C10' O2' 1.263(4)
C11' O4' 1.425(4)
C11' C12' 1.539(4)
C11' H11' 0.9800
C12' C13' 1.531(4)
C12' C15' 1.537(4)
C12' H12' 0.9800
C13' O5' 1.422(4)
C13' C14' 1.508(4)
C13' C18' 1.550(4)
C14' O3' 1.330(4)
C15' N1' 1.511(4)
C15' C16' 1.523(4)
C15' H15' 0.9800
C16' O7' 1.257(4)
C16' C17' 1.413(4)
C17' C20' 1.436(5)
C17' C18' 1.442(4)
C18' O6' 1.233(4)
C19' 10A' 0.9600
C19' 10B' 0.9600
C19' 10C' 0.9600
C21' N1' 1.498(4)
C21' 22B' 0.9600
C21' 22C' 0.9600
C21' 22A' 0.9600
C22' N1' 1.498(5)
C22' 21A' 0.9600
C22' 21C' 0.9600
C22' 21B' 0.9600
C20' O8' 1.303(4)
C20' N2' 1.306(5)
N1' H1A' 0.9800
O8' H8A' 0.8200
O1' H1' 0.8200
O3' H3A' 0.8200
O4' H4A' 0.8200
O5' H5' 0.8200
N2' H2A' 0.8600
N2' H2B' 0.8600
O9 N3 1.234(4)
O10 N3 1.248(4)
O11 N3 1.251(4)
O12 H12B 0.9906
O12 H12A 0.9255
N4 O14 1.185(9)
N4 O13 1.261(11)
N4 O15 1.288(11)
N4' O13' 1.148(18)
N4' O14' 1.254(13)
N4' O15' 1.281(14)
